data_7022208
loop_
_publ_author_name
'Gao, Zhong-Wei'
'Feng, Xing'
'Mu, Lan'
'Ni, Xin-Long'
'Liang, Li-Li'
'Xue, Sai-Feng'
'Tao, Zhu'
'Zeng, Xi'
'Chapman, Bodgan E.'
'Kuchel, Philip W.'
'Lindoy, Leonard F.'
'Wei, Gang'

_publ_section_title
;
 Cucurbit[5]uril-metal complex-induced room-temperature phosphorescence of
 \a-naphthol and \b-naphthol.
;
_journal_issue 7
_journal_name_full 'Dalton transactions (Cambridge, England : 2003)'
_journal_page_first 2608
_journal_page_last 2615
_journal_paper_doi 10.1039/c2dt32002a
_journal_volume 42
_journal_year 2013
_chemical_formula_sum 'C50 H56 N22 O23 Tl2'
_chemical_formula_weight 1741.91
_chemical_name_systematic
;
?
;
_space_group_IT_number 18
_symmetry_space_group_name_Hall 'P 2 2ab'
_symmetry_space_group_name_H-M 'P 21 21 2'
_atom_sites_solution_hydrogens geom
_atom_sites_solution_primary direct
_atom_sites_solution_secondary difmap
_audit_creation_method SHELXL-97
_cell_angle_alpha 90.00
_cell_angle_beta 90.00
_cell_angle_gamma 90.00
_cell_formula_units_Z 2
_cell_length_a 15.839(7)
_cell_length_b 12.035(5)
_cell_length_c 15.133(7)
_cell_measurement_temperature 223(2)
_cell_volume 2885(2)
_computing_structure_refinement 'SHELXL-97 (Sheldrick, 1997)'
_diffrn_ambient_temperature 223(2)
_diffrn_measured_fraction_theta_full 0.963
_diffrn_measured_fraction_theta_max 0.963
_diffrn_radiation_monochromator graphite
_diffrn_radiation_source 'fine-focus sealed tube'
_diffrn_radiation_type MoK\a
_diffrn_radiation_wavelength 0.71073
_diffrn_reflns_av_R_equivalents 0.0446
_diffrn_reflns_av_sigmaI/netI 0.0608
_diffrn_reflns_limit_h_max 19
_diffrn_reflns_limit_h_min -19
_diffrn_reflns_limit_k_max 13
_diffrn_reflns_limit_k_min -14
_diffrn_reflns_limit_l_max 18
_diffrn_reflns_limit_l_min -18
_diffrn_reflns_number 17503
_diffrn_reflns_theta_full 26.00
_diffrn_reflns_theta_max 26.00
_diffrn_reflns_theta_min 1.86
_exptl_absorpt_coefficient_mu 5.684
_exptl_crystal_density_diffrn 2.005
_exptl_crystal_density_method 'not measured'
_exptl_crystal_F_000 1712
_refine_diff_density_max 1.220
_refine_diff_density_min -0.591
_refine_diff_density_rms 0.127
_refine_ls_abs_structure_details 'Flack H D (1983), Acta Cryst. A39, 876-881'
_refine_ls_abs_structure_Flack 0.005(8)
_refine_ls_extinction_method none
_refine_ls_goodness_of_fit_ref 1.040
_refine_ls_hydrogen_treatment mixed
_refine_ls_matrix_type full
_refine_ls_number_parameters 443
_refine_ls_number_reflns 5303
_refine_ls_number_restraints 0
_refine_ls_restrained_S_all 1.040
_refine_ls_R_factor_all 0.0437
_refine_ls_R_factor_gt 0.0366
_refine_ls_shift/su_max 0.001
_refine_ls_shift/su_mean 0.000
_refine_ls_structure_factor_coef Fsqd
_refine_ls_weighting_details 'calc w=1/[\s^2^(Fo^2^)+(0.0445P)^2^+0.0000P] where P=(Fo^2^+2Fc^2^)/3'
_refine_ls_weighting_scheme calc
_refine_ls_wR_factor_gt 0.0882
_refine_ls_wR_factor_ref 0.0910
_reflns_number_gt 4738
_reflns_number_total 5303
_reflns_threshold_expression >2sigma(I)
_cod_data_source_file c2dt32002a.txt
_cod_data_source_block C
_cod_database_code 7022208

loop_
_symmetry_equiv_pos_as_xyz
'x, y, z'
'-x, -y, z'
'x+1/2, -y+1/2, -z'
'-x+1/2, y+1/2, -z'

loop_
_atom_site_label
_atom_site_type_symbol
_atom_site_fract_x
_atom_site_fract_y
_atom_site_fract_z
_atom_site_U_iso_or_equiv
_atom_site_adp_type
_atom_site_occupancy
_atom_site_symmetry_multiplicity
_atom_site_calc_flag
_atom_site_refinement_flags
O1W O 0.3941(3) 0.4900(4) 0.5350(4) 0.0399(14) Uani 1 1 d .
H1WA H 0.4254 0.4974 0.4811 0.048 Uiso 1 1 d R
H1WB H 0.4146 0.5430 0.5591 0.048 Uiso 1 1 d R
O2W O 0.0000 0.0000 0.2468(6) 0.049(2) Uani 1 2 d S
H2W H -0.0326 -0.0138 0.2028 0.059 Uiso 1 1 d R
O3W O 0.5000 0.5000 0.3828(6) 0.086(4) Uani 1 2 d S
H3WA H 0.5108 0.5611 0.3444 0.103 Uiso 1 1 d R
O4W O -0.0089(17) 0.4682(16) 0.3404(11) 0.103(6) Uani 0.50 1 d P
C1 C 0.0805(4) 0.2942(5) 0.1598(4) 0.0224(13) Uani 1 1 d .
C2 C 0.1145(4) 0.4527(6) 0.0781(4) 0.0222(15) Uani 1 1 d .
H2 H 0.1291 0.4470 0.0153 0.027 Uiso 1 1 calc R
C3 C 0.1912(4) 0.4230(5) 0.1376(4) 0.0184(15) Uani 1 1 d .
H3 H 0.2421 0.4075 0.1029 0.022 Uiso 1 1 calc R
C4 C 0.1487(4) 0.6065(5) 0.1673(4) 0.0210(14) Uani 1 1 d .
C5 C 0.2079(4) 0.2643(5) 0.2495(5) 0.0247(16) Uani 1 1 d .
H5A H 0.2667 0.2637 0.2318 0.030 Uiso 1 1 calc R
H5B H 0.1886 0.1878 0.2508 0.030 Uiso 1 1 calc R
C6 C 0.2701(4) 0.5382(6) 0.2545(4) 0.0232(15) Uani 1 1 d .
H6A H 0.3190 0.4972 0.2338 0.028 Uiso 1 1 calc R
H6B H 0.2849 0.6164 0.2552 0.028 Uiso 1 1 calc R
C7 C 0.1449(4) 0.2693(5) 0.3992(5) 0.0211(15) Uani 1 1 d .
C8 C 0.2597(4) 0.3904(5) 0.3768(4) 0.0211(15) Uani 1 1 d .
H8 H 0.3184 0.3649 0.3741 0.025 Uiso 1 1 calc R
C9 C 0.2279(4) 0.4002(5) 0.4735(5) 0.0201(14) Uani 1 1 d .
H9 H 0.2723 0.3804 0.5157 0.024 Uiso 1 1 calc R
C10 C 0.2236(4) 0.5760(5) 0.4064(4) 0.0188(14) Uani 1 1 d .
C11 C 0.1088(4) 0.3004(6) 0.5542(4) 0.0207(15) Uani 1 1 d .
H11A H 0.1455 0.3028 0.6055 0.025 Uiso 1 1 calc R
H11B H 0.0856 0.2260 0.5503 0.025 Uiso 1 1 calc R
C12 C 0.1837(4) 0.5684(6) 0.5661(5) 0.0252(16) Uani 1 1 d .
H12A H 0.2044 0.6442 0.5649 0.030 Uiso 1 1 calc R
H12B H 0.2130 0.5296 0.6133 0.030 Uiso 1 1 calc R
C13 C -0.0424(4) 0.3470(5) 0.5545(4) 0.0181(14) Uani 1 1 d .
C14 C 0.0452(4) 0.4782(5) 0.6222(4) 0.0191(14) Uani 1 1 d .
H14 H 0.0640 0.4602 0.6822 0.023 Uiso 1 1 calc R
C15 C -0.0326(4) 0.3629(6) 0.0622(5) 0.0248(15) Uani 1 1 d .
H15A H -0.0286 0.3818 0.0001 0.030 Uiso 1 1 calc R
H15B H -0.0506 0.2860 0.0662 0.030 Uiso 1 1 calc R
C16 C 0.3063(5) 0.1265(8) 0.1003(5) 0.0377(19) Uani 1 1 d .
C17 C 0.3279(5) 0.0474(8) 0.1601(6) 0.046(2) Uani 1 1 d .
H17 H 0.3769 0.0549 0.1933 0.056 Uiso 1 1 calc R
C18 C 0.2756(7) -0.0457(8) 0.1715(6) 0.054(3) Uani 1 1 d .
H18 H 0.2902 -0.0991 0.2133 0.064 Uiso 1 1 calc R
C19 C 0.2010(7) -0.0603(7) 0.1207(6) 0.051(2) Uani 1 1 d .
H19 H 0.1657 -0.1211 0.1295 0.062 Uiso 1 1 calc R
C20 C 0.1823(5) 0.0216(7) 0.0559(5) 0.0316(17) Uani 1 1 d .
C21 C 0.2348(4) 0.1173(6) 0.0459(5) 0.0282(16) Uani 1 1 d .
C22 C 0.2137(5) 0.1956(7) -0.0172(5) 0.0347(18) Uani 1 1 d .
H22 H 0.2468 0.2588 -0.0238 0.042 Uiso 1 1 calc R
C23 C 0.1445(5) 0.1807(8) -0.0699(5) 0.0379(18) Uani 1 1 d .
H23 H 0.1316 0.2337 -0.1126 0.046 Uiso 1 1 calc R
C24 C 0.0938(5) 0.0892(7) -0.0609(5) 0.042(2) Uani 1 1 d .
H24 H 0.0465 0.0813 -0.0968 0.051 Uiso 1 1 calc R
C25 C 0.1125(5) 0.0086(7) 0.0009(5) 0.040(2) Uani 1 1 d .
H25 H 0.0786 -0.0542 0.0059 0.048 Uiso 1 1 calc R
N1 N 0.0513(3) 0.3728(5) 0.1020(4) 0.0211(13) Uani 1 1 d .
N2 N 0.1602(3) 0.3235(5) 0.1842(3) 0.0211(12) Uani 1 1 d .
N3 N 0.0963(3) 0.5674(4) 0.1030(4) 0.0211(13) Uani 1 1 d .
N4 N 0.2009(3) 0.5213(4) 0.1931(3) 0.0196(12) Uani 1 1 d .
N5 N 0.2019(3) 0.3101(4) 0.3379(4) 0.0213(11) Uani 1 1 d .
N6 N 0.1587(3) 0.3215(5) 0.4763(3) 0.0214(11) Uani 1 1 d .
N7 N 0.2506(3) 0.5032(4) 0.3440(4) 0.0192(11) Uani 1 1 d .
N8 N 0.2034(3) 0.5153(5) 0.4827(4) 0.0186(12) Uani 1 1 d .
N9 N 0.0400(3) 0.3784(4) 0.5674(3) 0.0166(12) Uani 1 1 d .
N10 N 0.0937(3) 0.5696(4) 0.5855(3) 0.0209(13) Uani 1 1 d .
N11 N 0.4967(5) 0.2790(7) 0.2439(5) 0.0440(18) Uani 1 1 d .
O1 O 0.0428(3) 0.2126(4) 0.1852(3) 0.0256(11) Uani 1 1 d .
O2 O 0.0933(3) 0.1976(4) 0.3842(3) 0.0241(10) Uani 1 1 d .
O3 O -0.0654(3) 0.2602(3) 0.5204(3) 0.0224(10) Uani 1 1 d .
O4 O 0.1492(3) 0.7002(4) 0.1973(3) 0.0229(10) Uani 1 1 d .
O5 O 0.2186(2) 0.6765(4) 0.3998(3) 0.0232(10) Uani 1 1 d .
O6 O 0.5557(4) 0.3146(7) 0.2837(4) 0.0626(18) Uani 1 1 d .
O7 O 0.5005(6) 0.1844(8) 0.2064(5) 0.088(2) Uani 1 1 d .
O8 O 0.4298(4) 0.3275(7) 0.2375(5) 0.086(2) Uani 1 1 d .
O9 O 0.3520(4) 0.2231(5) 0.0891(4) 0.0502(16) Uani 1 1 d .
H9A H 0.3919 0.2236 0.1236 0.075 Uiso 1 1 calc R
Tl1 Tl -0.077980(18) 0.18183(3) 0.34229(2) 0.03712(10) Uani 1 1 d .

loop_
_atom_site_aniso_label
_atom_site_aniso_U_11
_atom_site_aniso_U_22
_atom_site_aniso_U_33
_atom_site_aniso_U_23
_atom_site_aniso_U_13
_atom_site_aniso_U_12
O1W 0.030(3) 0.020(3) 0.070(4) -0.015(3) -0.010(3) -0.002(2)
O2W 0.076(6) 0.019(4) 0.054(6) 0.000 0.000 -0.002(4)
O3W 0.158(12) 0.065(7) 0.034(5) 0.000 0.000 0.014(7)
O4W 0.109(15) 0.091(19) 0.110(11) 0.006(12) -0.027(14) -0.046(14)
C1 0.026(3) 0.016(3) 0.024(3) -0.007(3) 0.009(4) 0.004(3)
C2 0.022(3) 0.023(4) 0.021(4) 0.004(3) 0.004(3) -0.002(3)
C3 0.021(3) 0.017(3) 0.018(4) -0.001(3) 0.006(3) -0.006(3)
C4 0.026(3) 0.023(4) 0.014(3) 0.010(3) 0.007(3) -0.006(3)
C5 0.028(4) 0.011(3) 0.036(4) -0.001(3) 0.013(3) 0.007(3)
C6 0.012(3) 0.027(4) 0.030(4) -0.002(3) 0.002(3) -0.006(3)
C7 0.018(3) 0.013(3) 0.032(4) 0.003(3) 0.001(3) 0.005(3)
C8 0.019(3) 0.015(3) 0.030(4) 0.000(3) -0.002(3) 0.003(3)
C9 0.012(3) 0.020(3) 0.028(4) 0.004(3) -0.006(3) 0.001(3)
C10 0.009(3) 0.022(4) 0.025(4) 0.003(3) -0.003(3) 0.002(3)
C11 0.030(3) 0.014(4) 0.018(3) 0.008(3) -0.005(2) 0.001(3)
C12 0.019(3) 0.028(4) 0.029(4) -0.009(3) -0.006(3) -0.004(3)
C13 0.022(3) 0.018(4) 0.015(3) 0.011(3) 0.004(2) 0.001(3)
C14 0.031(4) 0.020(4) 0.006(3) 0.001(3) -0.007(2) -0.009(3)
C15 0.037(4) 0.015(3) 0.023(4) -0.007(3) -0.001(3) -0.002(3)
C16 0.039(5) 0.043(5) 0.031(4) -0.009(4) 0.010(4) 0.007(4)
C17 0.056(5) 0.052(5) 0.030(4) -0.002(5) 0.008(4) 0.009(4)
C18 0.088(7) 0.041(5) 0.032(5) 0.000(4) -0.005(5) 0.035(5)
C19 0.081(7) 0.025(5) 0.048(6) 0.000(4) 0.001(5) 0.005(5)
C20 0.040(4) 0.036(5) 0.019(4) 0.003(3) 0.007(3) 0.008(3)
C21 0.032(4) 0.023(4) 0.030(4) -0.008(3) 0.012(3) 0.006(3)
C22 0.047(4) 0.030(4) 0.027(4) -0.003(4) 0.018(3) 0.001(4)
C23 0.047(4) 0.038(4) 0.029(4) 0.005(4) 0.004(3) 0.001(5)
C24 0.044(5) 0.048(5) 0.035(4) 0.000(4) -0.004(4) -0.005(4)
C25 0.042(4) 0.035(5) 0.043(5) 0.000(4) 0.001(4) -0.008(4)
N1 0.022(3) 0.019(3) 0.022(3) 0.003(3) 0.004(2) -0.005(2)
N2 0.021(3) 0.018(3) 0.024(3) -0.001(3) 0.007(2) 0.004(3)
N3 0.024(3) 0.017(3) 0.022(3) 0.000(2) 0.001(2) -0.003(2)
N4 0.024(3) 0.011(3) 0.023(3) 0.000(2) 0.005(2) 0.001(2)
N5 0.022(2) 0.018(3) 0.024(3) 0.002(3) 0.007(2) -0.001(2)
N6 0.022(3) 0.020(3) 0.021(3) 0.006(3) -0.001(2) 0.000(3)
N7 0.022(3) 0.017(3) 0.019(3) 0.002(3) -0.001(2) -0.002(2)
N8 0.019(3) 0.017(3) 0.020(3) 0.004(3) -0.002(2) -0.002(2)
N9 0.022(3) 0.012(3) 0.016(3) 0.002(2) -0.008(2) -0.001(2)
N10 0.030(3) 0.015(3) 0.018(3) -0.005(2) -0.005(2) -0.006(2)
N11 0.054(5) 0.044(5) 0.034(4) 0.011(4) 0.014(4) -0.003(4)
O1 0.029(2) 0.015(3) 0.033(3) 0.0008(19) 0.0026(19) -0.0045(19)
O2 0.032(3) 0.013(2) 0.028(2) -0.0015(19) 0.0030(19) -0.004(2)
O3 0.025(2) 0.012(2) 0.030(3) -0.001(2) -0.001(2) -0.0040(19)
O4 0.032(3) 0.014(3) 0.022(2) 0.003(2) 0.0010(19) 0.001(2)
O5 0.019(2) 0.013(2) 0.038(3) -0.001(2) -0.0025(18) -0.007(2)
O6 0.053(4) 0.094(5) 0.041(4) 0.010(4) -0.014(3) -0.013(4)
O7 0.101(6) 0.089(7) 0.076(5) 0.000(5) 0.009(5) -0.031(6)
O8 0.037(4) 0.115(7) 0.104(6) 0.023(5) -0.005(4) 0.010(5)
O9 0.046(3) 0.071(5) 0.034(3) -0.007(3) 0.006(3) -0.012(3)
Tl1 0.03431(15) 0.03573(16) 0.04132(17) 0.00118(16) 0.00105(14) 0.00264(15)

loop_
_atom_type_symbol
_atom_type_description
_atom_type_scat_dispersion_real
_atom_type_scat_dispersion_imag
_atom_type_scat_source
C C 0.0033 0.0016 'International Tables Vol C Tables 4.2.6.8 and 6.1.1.4'
H H 0.0000 0.0000 'International Tables Vol C Tables 4.2.6.8 and 6.1.1.4'
N N 0.0061 0.0033 'International Tables Vol C Tables 4.2.6.8 and 6.1.1.4'
O O 0.0106 0.0060 'International Tables Vol C Tables 4.2.6.8 and 6.1.1.4'
Tl Tl -2.8358 9.6688 'International Tables Vol C Tables 4.2.6.8 and 6.1.1.4'

loop_
_geom_angle_atom_site_label_1
_geom_angle_atom_site_label_2
_geom_angle_atom_site_label_3
_geom_angle
_geom_angle_site_symmetry_1
_geom_angle_site_symmetry_3
O1 C1 N2 125.5(6) . .
O1 C1 N1 126.5(6) . .
N2 C1 N1 107.9(5) . .
N1 C2 N3 115.5(5) . .
N1 C2 C3 104.3(5) . .
N3 C2 C3 102.9(5) . .
N4 C3 N2 114.7(5) . .
N4 C3 C2 103.3(5) . .
N2 C3 C2 101.7(5) . .
O4 C4 N3 126.2(6) . .
O4 C4 N4 125.6(6) . .
N3 C4 N4 108.2(6) . .
N2 C5 N5 114.3(5) . .
N7 C6 N4 113.3(5) . .
O2 C7 N6 127.3(6) . .
O2 C7 N5 124.6(6) . .
N6 C7 N5 108.1(6) . .
N7 C8 N5 114.8(5) . .
N7 C8 C9 102.6(5) . .
N5 C8 C9 103.2(5) . .
N8 C9 N6 114.9(5) . .
N8 C9 C8 104.6(5) . .
N6 C9 C8 102.9(5) . .
O5 C10 N7 127.2(6) . .
O5 C10 N8 124.8(6) . .
N7 C10 N8 108.0(5) . .
N6 C11 N9 114.2(5) . .
N8 C12 N10 113.0(5) . .
O3 C13 N9 125.4(6) . .
O3 C13 N10 126.4(6) . 2_565
N9 C13 N10 108.2(6) . 2_565
N10 C14 N9 115.8(5) . .
N10 C14 C14 103.7(6) . 2_565
N9 C14 C14 103.3(5) . 2_565
N3 C15 N1 114.2(5) 2_565 .
C17 C16 O9 122.7(8) . .
C17 C16 C21 122.6(8) . .
O9 C16 C21 114.7(8) . .
C16 C17 C18 119.6(9) . .
C17 C18 C19 121.5(9) . .
C18 C19 C20 117.4(9) . .
C25 C20 C19 120.0(8) . .
C25 C20 C21 119.3(7) . .
C19 C20 C21 120.8(7) . .
C22 C21 C16 123.1(7) . .
C22 C21 C20 118.8(7) . .
C16 C21 C20 118.1(7) . .
C23 C22 C21 120.5(8) . .
C22 C23 C24 121.1(8) . .
C23 C24 C25 120.5(8) . .
C24 C25 C20 119.8(8) . .
C1 N1 C2 112.8(5) . .
C1 N1 C15 120.9(5) . .
C2 N1 C15 125.9(6) . .
C1 N2 C5 123.1(6) . .
C1 N2 C3 113.0(5) . .
C5 N2 C3 123.9(5) . .
C4 N3 C15 121.8(5) . 2_565
C4 N3 C2 112.9(5) . .
C15 N3 C2 125.2(5) 2_565 .
C4 N4 C6 122.1(6) . .
C4 N4 C3 112.2(5) . .
C6 N4 C3 124.2(5) . .
C7 N5 C5 121.8(5) . .
C7 N5 C8 112.0(5) . .
C5 N5 C8 125.7(5) . .
C7 N6 C11 122.6(6) . .
C7 N6 C9 113.8(5) . .
C11 N6 C9 123.6(6) . .
C10 N7 C6 121.9(5) . .
C10 N7 C8 113.4(5) . .
C6 N7 C8 124.7(5) . .
C10 N8 C9 111.0(5) . .
C10 N8 C12 122.4(5) . .
C9 N8 C12 124.4(5) . .
C13 N9 C11 121.1(5) . .
C13 N9 C14 111.1(5) . .
C11 N9 C14 124.5(5) . .
C13 N10 C14 111.8(5) 2_565 .
C13 N10 C12 121.2(6) 2_565 .
C14 N10 C12 126.0(5) . .
O6 N11 O8 123.5(9) . .
O6 N11 O7 120.7(9) . .
O8 N11 O7 115.8(9) . .
C7 O2 Tl1 138.3(4) . .

loop_
_geom_bond_atom_site_label_1
_geom_bond_atom_site_label_2
_geom_bond_distance
_geom_bond_site_symmetry_2
O4W O4W 0.82(3) 2_565
C1 O1 1.212(7) .
C1 N2 1.361(8) .
C1 N1 1.370(8) .
C2 N1 1.435(8) .
C2 N3 1.460(9) .
C2 C3 1.554(9) .
C3 N4 1.459(8) .
C3 N2 1.475(8) .
C4 O4 1.215(8) .
C4 N3 1.364(9) .
C4 N4 1.374(8) .
C5 N2 1.433(9) .
C5 N5 1.451(9) .
C6 N7 1.452(8) .
C6 N4 1.452(8) .
C7 O2 1.210(8) .
C7 N6 1.343(9) .
C7 N5 1.383(8) .
C8 N7 1.453(8) .
C8 N5 1.456(8) .
C8 C9 1.551(9) .
C9 N8 1.444(8) .
C9 N6 1.449(8) .
C10 O5 1.216(8) .
C10 N7 1.357(8) .
C10 N8 1.403(8) .
C11 N6 1.443(8) .
C11 N9 1.451(8) .
C12 N8 1.450(8) .
C12 N10 1.456(8) .
C13 O3 1.220(8) .
C13 N9 1.373(8) .
C13 N10 1.374(8) 2_565
C14 N10 1.452(8) .
C14 N9 1.463(8) .
C14 C14 1.525(13) 2_565
C15 N3 1.450(8) 2_565
C15 N1 1.463(8) .
C16 C17 1.356(12) .
C16 O9 1.380(11) .
C16 C21 1.404(11) .
C17 C18 1.405(13) .
C18 C19 1.421(14) .
C19 C20 1.422(11) .
C20 C25 1.393(11) .
C20 C21 1.428(11) .
C21 C22 1.382(10) .
C22 C23 1.367(11) .
C23 C24 1.370(11) .
C24 C25 1.380(11) .
N3 C15 1.450(8) 2_565
N10 C13 1.374(8) 2_565
N11 O6 1.190(9) .
N11 O8 1.214(9) .
N11 O7 1.274(11) .
O2 Tl1 2.793(5) .
